data_4506056
loop_
_publ_author_name
'Adalder, Tapas Kumar'
'Sankolli, Ravish'
'Dastidar, Parthasarathi'

_publ_section_title
;
 Homo- or Heterosynthon? A Crystallographic Study on a Series of New
 Cocrystals Derived from Pyrazinecarboxamide and Various Carboxylic Acids
 Equipped with Additional Hydrogen Bonding Sites
;
_journal_issue 5
_journal_name_full 'Crystal Growth &amp; Design'
_journal_page_first 2533
_journal_paper_doi 10.1021/cg300140w
_journal_volume 12
_journal_year 2012
_chemical_absolute_configuration syn
_chemical_formula_moiety 'C9 H7 N O2, C5 H5 N3 O'
_chemical_formula_sum 'C14 H12 N4 O3'
_chemical_formula_weight 284.28
_space_group_IT_number 14
_symmetry_cell_setting monoclinic
_symmetry_space_group_name_Hall '-P 2yn'
_symmetry_space_group_name_H-M 'P 1 21/n 1'
_atom_sites_solution_hydrogens geom
_atom_sites_solution_primary direct
_atom_sites_solution_secondary difmap
_audit_creation_method SHELXL-97
_audit_update_record
;
2011-04-29 # Formatted by publCIF
;
_cell_angle_alpha 90.00
_cell_angle_beta 108.789(5)
_cell_angle_gamma 90.00
_cell_formula_units_Z 4
_cell_length_a 5.5331(3)
_cell_length_b 29.5175(10)
_cell_length_c 8.3142(4)
_cell_measurement_temperature 100(2)
_cell_volume 1285.54(11)
_computing_cell_refinement 'BRUKER APEX II'
_computing_data_collection 'BRUKER APEX II'
_computing_data_reduction 'BRUKER APEX II'
_computing_molecular_graphics 'SHELXL-97, PLATON, MERCURY 2.2'
_computing_publication_material 'SHELXL-97, PLATON, MERCURY 2.2'
_computing_structure_refinement 'SHELXL-97 (Sheldrick, 1997)'
_computing_structure_solution 'SHELXS-97 (Sheldrick, 1990)'
_diffrn_ambient_temperature 100(2)
_diffrn_measured_fraction_theta_full 0.984
_diffrn_measured_fraction_theta_max 0.984
_diffrn_measurement_device_type 'Bruker CCD Area Detector'
_diffrn_measurement_method 'Phi-Omega Scan'
_diffrn_radiation_monochromator graphite
_diffrn_radiation_source 'fine-focus sealed tube'
_diffrn_radiation_type MoK\a
_diffrn_radiation_wavelength 0.71073
_diffrn_reflns_av_R_equivalents 0.0350
_diffrn_reflns_av_sigmaI/netI 0.0499
_diffrn_reflns_limit_h_max 6
_diffrn_reflns_limit_h_min -6
_diffrn_reflns_limit_k_max 35
_diffrn_reflns_limit_k_min -34
_diffrn_reflns_limit_l_max 9
_diffrn_reflns_limit_l_min -9
_diffrn_reflns_number 6659
_diffrn_reflns_theta_full 25.00
_diffrn_reflns_theta_max 25.00
_diffrn_reflns_theta_min 2.68
_exptl_absorpt_coefficient_mu 0.107
_exptl_absorpt_correction_T_max 0.9915
_exptl_absorpt_correction_T_min 0.9747
_exptl_absorpt_correction_type multi-scan
_exptl_absorpt_process_details sadabs
_exptl_crystal_colour colorless
_exptl_crystal_density_diffrn 1.469
_exptl_crystal_density_method 'not measured'
_exptl_crystal_description block
_exptl_crystal_F_000 592
_exptl_crystal_size_max 0.24
_exptl_crystal_size_mid 0.18
_exptl_crystal_size_min 0.08
_refine_diff_density_max 0.217
_refine_diff_density_min -0.152
_refine_diff_density_rms 0.042
_refine_ls_extinction_coef 0.0029(2)
_refine_ls_extinction_expression Fc^*^=kFc[1+0.001xFc^2^\l^3^/sin(2\q)]^-1/4^
_refine_ls_extinction_method SHELXL
_refine_ls_goodness_of_fit_ref 0.982
_refine_ls_hydrogen_treatment constr
_refine_ls_matrix_type full
_refine_ls_number_parameters 174
_refine_ls_number_reflns 2224
_refine_ls_number_restraints 0
_refine_ls_restrained_S_all 0.982
_refine_ls_R_factor_all 0.0782
_refine_ls_R_factor_gt 0.0474
_refine_ls_shift/su_max 0.000
_refine_ls_shift/su_mean 0.000
_refine_ls_structure_factor_coef Fsqd
_refine_ls_weighting_details 'calc w=1/[\s^2^(Fo^2^)+(0.0665P)^2^+0.0000P] where P=(Fo^2^+2Fc^2^)/3'
_refine_ls_weighting_scheme calc
_refine_ls_wR_factor_gt 0.1171
_refine_ls_wR_factor_ref 0.1265
_reflns_number_gt 1418
_reflns_number_total 2224
_reflns_threshold_expression >2sigma(I)
_cod_data_source_file cg300140w_si_005.cif
_cod_data_source_block skn-pd3-n
_cod_original_cell_volume 1285.54(10)
_cod_original_sg_symbol_Hall '-P 2yn '
_cod_original_sg_symbol_H-M P2(1)/n
_cod_database_code 4506056

loop_
_symmetry_equiv_pos_as_xyz
'x, y, z'
'-x+1/2, y+1/2, -z+1/2'
'-x, -y, -z'
'x-1/2, -y-1/2, z-1/2'

loop_
_atom_site_label
_atom_site_type_symbol
_atom_site_fract_x
_atom_site_fract_y
_atom_site_fract_z
_atom_site_U_iso_or_equiv
_atom_site_adp_type
_atom_site_occupancy
_atom_site_symmetry_multiplicity
_atom_site_calc_flag
_atom_site_refinement_flags
O1 O 0.7934(3) 0.98655(5) 0.6491(2) 0.0518(5) Uani 1 1 d .
C2 C 0.6137(4) 0.96499(7) 0.6670(3) 0.0379(6) Uani 1 1 d .
N3 N 0.5009(4) 0.97450(7) 0.7791(3) 0.0528(6) Uani 1 1 d .
H3A H 0.5530 0.9977 0.8480 0.063 Uiso 1 1 calc R
H3B H 0.3730 0.9577 0.7855 0.063 Uiso 1 1 calc R
C4 C 0.5171(4) 0.92464(7) 0.5548(3) 0.0347(5) Uani 1 1 d .
C5 C 0.6251(5) 0.91397(8) 0.4328(3) 0.0448(6) Uani 1 1 d .
H5 H 0.7569 0.9328 0.4201 0.054 Uiso 1 1 calc R
N6 N 0.5517(4) 0.87786(7) 0.3302(3) 0.0514(6) Uani 1 1 d .
C7 C 0.3684(5) 0.85348(8) 0.3575(3) 0.0522(7) Uani 1 1 d .
H7 H 0.3111 0.8272 0.2901 0.063 Uiso 1 1 calc R
C8 C 0.2559(5) 0.86403(8) 0.4782(3) 0.0502(7) Uani 1 1 d .
H8 H 0.1226 0.8453 0.4895 0.060 Uiso 1 1 calc R
N9 N 0.3299 0.9001 0.5800 0.047 Uani 1 1 d .
O10 O 0.0292 0.0556 -0.1825 0.050 Uani 1 1 d .
H10 H -0.0472 0.0318 -0.2255 0.075 Uiso 1 1 calc R
C11 C -0.0552(4) 0.06939(8) -0.0587(3) 0.0391(6) Uani 1 1 d .
O12 O -0.2175(3) 0.05051(5) -0.0150(2) 0.0537(5) Uani 1 1 d .
C13 C 0.0694(4) 0.11143(7) 0.0228(3) 0.0359(6) Uani 1 1 d .
N14 N 0.2542(3) 0.13352(6) -0.0246(2) 0.0410(5) Uani 1 1 d .
H14 H 0.3142 0.1252 -0.1061 0.049 Uiso 1 1 calc R
C15 C 0.3292(4) 0.17100(7) 0.0780(3) 0.0360(6) Uani 1 1 d .
C16 C 0.5121(5) 0.20401(8) 0.0817(3) 0.0451(6) Uani 1 1 d .
H16 H 0.6058 0.2033 0.0039 0.054 Uiso 1 1 calc R
C17 C 0.5512(5) 0.23742(8) 0.2018(3) 0.0494(7) Uani 1 1 d .
H17 H 0.6760 0.2600 0.2081 0.059 Uiso 1 1 calc R
C18 C 0.4127(5) 0.23909(8) 0.3150(3) 0.0493(7) Uani 1 1 d .
H18 H 0.4455 0.2626 0.3971 0.059 Uiso 1 1 calc R
C19 C 0.2307(5) 0.20739(8) 0.3098(3) 0.0438(6) Uani 1 1 d .
H19 H 0.1352 0.2092 0.3863 0.053 Uiso 1 1 calc R
C20 C 0.1858(4) 0.17216(7) 0.1908(3) 0.0355(5) Uani 1 1 d .
C21 C 0.0242(4) 0.13393(7) 0.1521(3) 0.0368(6) Uani 1 1 d .
H21 H -0.0952 0.1255 0.2071 0.044 Uiso 1 1 calc R

loop_
_atom_site_aniso_label
_atom_site_aniso_U_11
_atom_site_aniso_U_22
_atom_site_aniso_U_33
_atom_site_aniso_U_23
_atom_site_aniso_U_13
_atom_site_aniso_U_12
O1 0.0599(12) 0.0495(11) 0.0524(12) -0.0126(8) 0.0267(10) -0.0196(9)
C2 0.0465(16) 0.0363(13) 0.0342(14) 0.0018(10) 0.0177(11) -0.0022(12)
N3 0.0683(16) 0.0470(12) 0.0527(15) -0.0120(10) 0.0330(12) -0.0138(11)
C4 0.0368(13) 0.0324(12) 0.0363(13) 0.0033(9) 0.0135(11) 0.0000(10)
C5 0.0506(16) 0.0427(14) 0.0420(16) -0.0072(11) 0.0163(12) -0.0039(12)
N6 0.0596(15) 0.0449(13) 0.0524(15) -0.0088(10) 0.0219(11) -0.0044(11)
C7 0.0604(18) 0.0400(14) 0.0521(18) -0.0079(12) 0.0125(14) -0.0033(13)
C8 0.0519(17) 0.0424(14) 0.0552(18) -0.0032(12) 0.0156(13) -0.0112(12)
N9 0.052 0.042 0.047 0.002 0.017 -0.004
O10 0.062 0.044 0.051 -0.014 0.028 -0.015
C11 0.0467(15) 0.0393(13) 0.0336(13) -0.0009(10) 0.0160(11) 0.0022(11)
O12 0.0637(12) 0.0547(11) 0.0525(12) -0.0111(8) 0.0322(10) -0.0217(9)
C13 0.0374(14) 0.0358(13) 0.0366(14) 0.0020(10) 0.0148(11) -0.0008(10)
N14 0.0488(13) 0.0395(11) 0.0384(12) -0.0059(9) 0.0193(10) -0.0012(9)
C15 0.0363(14) 0.0300(12) 0.0395(14) 0.0011(10) 0.0093(11) 0.0038(10)
C16 0.0422(15) 0.0410(14) 0.0537(17) 0.0036(11) 0.0179(12) -0.0002(12)
C17 0.0417(16) 0.0360(14) 0.0674(19) 0.0021(12) 0.0132(14) -0.0038(11)
C18 0.0544(17) 0.0329(13) 0.0542(18) -0.0055(11) 0.0086(14) 0.0002(12)
C19 0.0510(16) 0.0384(13) 0.0421(15) -0.0040(11) 0.0154(12) 0.0043(12)
C20 0.0368(14) 0.0312(12) 0.0382(14) 0.0015(10) 0.0115(11) 0.0052(10)
C21 0.0406(14) 0.0356(13) 0.0374(14) 0.0006(10) 0.0171(11) -0.0016(11)

loop_
_atom_type_symbol
_atom_type_description
_atom_type_scat_dispersion_real
_atom_type_scat_dispersion_imag
_atom_type_scat_source
C C 0.0033 0.0016 'International Tables Vol C Tables 4.2.6.8 and 6.1.1.4'
H H 0.0000 0.0000 'International Tables Vol C Tables 4.2.6.8 and 6.1.1.4'
N N 0.0061 0.0033 'International Tables Vol C Tables 4.2.6.8 and 6.1.1.4'
O O 0.0106 0.0060 'International Tables Vol C Tables 4.2.6.8 and 6.1.1.4'

loop_
_geom_angle_atom_site_label_1
_geom_angle_atom_site_label_2
_geom_angle_atom_site_label_3
_geom_angle
O1 C2 N3 124.4(2)
O1 C2 C4 118.4(2)
N3 C2 C4 117.2(2)
C2 N3 H3A 120.0
C2 N3 H3B 120.0
H3A N3 H3B 120.0
N9 C4 C5 122.44(19)
N9 C4 C2 118.23(18)
C5 C4 C2 119.3(2)
N6 C5 C4 122.5(2)
N6 C5 H5 118.7
C4 C5 H5 118.7
C7 N6 C5 114.5(2)
N6 C7 C8 123.7(2)
N6 C7 H7 118.2
C8 C7 H7 118.2
N9 C8 C7 121.5(2)
N9 C8 H8 119.3
C7 C8 H8 119.3
C4 N9 C8 115.33(15)
C11 O10 H10 109.5
O12 C11 O10 125.1(2)
O12 C11 C13 122.2(2)
O10 C11 C13 112.69(18)
C21 C13 N14 109.86(19)
C21 C13 C11 126.8(2)
N14 C13 C11 123.3(2)
C13 N14 C15 107.91(19)
C13 N14 H14 126.0
C15 N14 H14 126.0
N14 C15 C16 130.2(2)
N14 C15 C20 108.04(19)
C16 C15 C20 121.8(2)
C17 C16 C15 117.4(2)
C17 C16 H16 121.3
C15 C16 H16 121.3
C16 C17 C18 121.7(2)
C16 C17 H17 119.1
C18 C17 H17 119.1
C19 C18 C17 121.0(2)
C19 C18 H18 119.5
C17 C18 H18 119.5
C18 C19 C20 119.5(2)
C18 C19 H19 120.3
C20 C19 H19 120.3
C19 C20 C15 118.5(2)
C19 C20 C21 135.2(2)
C15 C20 C21 106.24(19)
C13 C21 C20 107.94(19)
C13 C21 H21 126.0
C20 C21 H21 126.0

loop_
_geom_bond_atom_site_label_1
_geom_bond_atom_site_label_2
_geom_bond_distance
O1 C2 1.229(3)
C2 N3 1.308(3)
C2 C4 1.501(3)
N3 H3A 0.8800
N3 H3B 0.8800
C4 N9 1.335(2)
C4 C5 1.370(3)
C5 N6 1.343(3)
C5 H5 0.9500
N6 C7 1.321(3)
C7 C8 1.376(3)
C7 H7 0.9500
C8 N9 1.338(2)
C8 H8 0.9500
O10 C11 1.324(2)
O10 H10 0.8400
C11 O12 1.208(2)
C11 C13 1.474(3)
C13 C21 1.354(3)
C13 N14 1.373(3)
N14 C15 1.377(3)
N14 H14 0.8800
C15 C16 1.398(3)
C15 C20 1.411(3)
C16 C17 1.370(3)
C16 H16 0.9500
C17 C18 1.393(4)
C17 H17 0.9500
C18 C19 1.365(3)
C18 H18 0.9500
C19 C20 1.401(3)
C19 H19 0.9500
C20 C21 1.411(3)
C21 H21 0.9500

loop_
_geom_hbond_atom_site_label_D
_geom_hbond_atom_site_label_H
_geom_hbond_atom_site_label_A
_geom_hbond_distance_DH
_geom_hbond_distance_HA
_geom_hbond_distance_DA
_geom_hbond_angle_DHA
_geom_hbond_site_symmetry_A
N3 H3A O12 0.88 2.10 2.945(3) 160.9 1_666
N3 H3B O12 0.88 2.34 2.972(3) 128.4 3_566
O10 H10 O1 0.84 1.75 2.5779(15) 169.3 1_444
N14 H14 N6 0.88 2.22 3.079(3) 165.7 3_665
